data_4331673
loop_
_publ_author_name
'Zhong-Zhen Luo'
'Chen-Sheng Lin'
'Wen-Dan Cheng'
'Hao Zhang'
'Wei-Long Zhang'
'Zhang-Zhen He'

_publ_section_title
;
 Syntheses, Characterization, and Optical Properties of Ternary Ba-Sn-S
 System Compounds: Acentric Ba7Sn5S15, Centric BaSn2S5, and Centric
 Ba6Sn7S20
;
_journal_name_full 'Inorganic Chemistry'
_journal_page_first 273
_journal_page_last 279
_journal_paper_doi 10.1021/ic301804n
_journal_volume 52
_journal_year 2013
_chemical_formula_sum 'Ba6 S20 Sn7'
_chemical_formula_weight 2296.35
_chemical_name_systematic
; 
 ? 
;
_space_group_IT_number 15
_symmetry_cell_setting monoclinic
_symmetry_space_group_name_Hall '-C 2yc'
_symmetry_space_group_name_H-M 'C 1 2/c 1'
_atom_sites_solution_hydrogens none
_atom_sites_solution_primary direct
_atom_sites_solution_secondary difmap
_audit_creation_method SHELXL-97
_cell_angle_alpha 90.00
_cell_angle_beta 90.101(5)
_cell_angle_gamma 90.00
_cell_formula_units_Z 4
_cell_length_a 24.519(9)
_cell_length_b 6.355(2)
_cell_length_c 23.109(8)
_cell_measurement_reflns_used 4998
_cell_measurement_temperature 293(2)
_cell_measurement_theta_max 27.5126
_cell_measurement_theta_min 2.4201
_cell_volume 3601(2)
_computing_structure_refinement 'SHELXL-97 (Sheldrick, 1997)'
_computing_structure_solution 'SHELXS-97 (Sheldrick, 1990)'
_diffrn_ambient_temperature 293(2)
_diffrn_detector_area_resol_mean 28.5714
_diffrn_measured_fraction_theta_full 0.986
_diffrn_measured_fraction_theta_max 0.986
_diffrn_measurement_device_type Saturn70
_diffrn_measurement_method CCD_Profile_fitting
_diffrn_radiation_monochromator graphite
_diffrn_radiation_source 'fine-focus sealed tube'
_diffrn_radiation_type MoK\a
_diffrn_radiation_wavelength 0.71073
_diffrn_reflns_av_R_equivalents 0.0312
_diffrn_reflns_av_sigmaI/netI 0.0310
_diffrn_reflns_limit_h_max 27
_diffrn_reflns_limit_h_min -31
_diffrn_reflns_limit_k_max 8
_diffrn_reflns_limit_k_min -8
_diffrn_reflns_limit_l_max 30
_diffrn_reflns_limit_l_min -30
_diffrn_reflns_number 13611
_diffrn_reflns_theta_full 27.48
_diffrn_reflns_theta_max 27.48
_diffrn_reflns_theta_min 3.32
_diffrn_standards_number 4453
_exptl_absorpt_coefficient_mu 12.364
_exptl_absorpt_correction_T_max 0.177
_exptl_absorpt_correction_T_min 0.097
_exptl_absorpt_correction_type multi-scan
_exptl_crystal_colour yellow
_exptl_crystal_density_diffrn 4.236
_exptl_crystal_description Prism
_exptl_crystal_F_000 4024.0
_exptl_crystal_size_max 0.20
_exptl_crystal_size_mid 0.18
_exptl_crystal_size_min 0.14
_refine_diff_density_max 0.752
_refine_diff_density_min -0.911
_refine_diff_density_rms 0.167
_refine_ls_extinction_coef 0.000532(9)
_refine_ls_extinction_expression Fc^*^=kFc[1+0.001xFc^2^\l^3^/sin(2\q)]^-1/4^
_refine_ls_extinction_method SHELXL
_refine_ls_goodness_of_fit_ref 1.014
_refine_ls_hydrogen_treatment none
_refine_ls_matrix_type full
_refine_ls_number_parameters 151
_refine_ls_number_reflns 4123
_refine_ls_number_restraints 0
_refine_ls_restrained_S_all 1.014
_refine_ls_R_factor_all 0.0255
_refine_ls_R_factor_gt 0.0188
_refine_ls_shift/su_max 0.001
_refine_ls_shift/su_mean 0.000
_refine_ls_structure_factor_coef Fsqd
_refine_ls_weighting_details 'calc w=1/[\s^2^(Fo^2^)+(0.0103P)^2^+0.0000P] where P=(Fo^2^+2Fc^2^)/3'
_refine_ls_weighting_scheme calc
_refine_ls_wR_factor_gt 0.0340
_refine_ls_wR_factor_ref 0.0357
_reflns_number_gt 3521
_reflns_number_total 4123
_reflns_threshold_expression >2sigma(I)
_cod_data_source_file ic301804n_si_002_3.cif
_cod_data_source_block compd3
_cod_database_code 4331673

loop_
_symmetry_equiv_pos_as_xyz
'x, y, z'
'-x, y, -z+1/2'
'x+1/2, y+1/2, z'
'-x+1/2, y+1/2, -z+1/2'
'-x, -y, -z'
'x, -y, z-1/2'
'-x+1/2, -y+1/2, -z'
'x+1/2, -y+1/2, z-1/2'

loop_
_atom_site_label
_atom_site_type_symbol
_atom_site_fract_x
_atom_site_fract_y
_atom_site_fract_z
_atom_site_U_iso_or_equiv
_atom_site_adp_type
_atom_site_occupancy
_atom_site_symmetry_multiplicity
_atom_site_calc_flag
_atom_site_refinement_flags
Ba1 Ba 0.263568(10) 0.18359(4) 0.100986(10) 0.01525(6) Uani 1 1 d .
Ba2 Ba 0.155914(10) -0.30059(3) 0.200589(10) 0.01450(6) Uani 1 1 d .
Ba3 Ba 0.037461(10) 0.25739(4) -0.075930(10) 0.01781(6) Uani 1 1 d .
Sn1 Sn 0.173061(11) -0.20167(4) -0.000178(11) 0.01132(6) Uani 1 1 d .
Sn2 Sn 0.5000 -0.34731(5) 0.2500 0.01115(8) Uani 1 2 d S
Sn3 Sn 0.357367(11) -0.26405(4) 0.175813(11) 0.01195(6) Uani 1 1 d .
Sn4 Sn 0.087575(11) 0.10338(4) 0.098313(11) 0.01378(6) Uani 1 1 d .
S1 S 0.23903(4) 0.67200(15) 0.06966(4) 0.01382(19) Uani 1 1 d .
S2 S 0.15909(4) 0.16962(14) 0.00511(4) 0.0148(2) Uani 1 1 d .
S3 S 0.27855(4) -0.10190(15) 0.21304(4) 0.0140(2) Uani 1 1 d .
S4 S 0.00866(4) 0.24602(15) 0.05694(4) 0.0163(2) Uani 1 1 d .
S5 S 0.09741(4) -0.26947(14) 0.07095(4) 0.01317(19) Uani 1 1 d .
S6 S 0.36558(4) 0.37185(14) 0.16970(4) 0.0155(2) Uani 1 1 d .
S7 S 0.15394(4) 0.20948(14) 0.16630(4) 0.01393(19) Uani 1 1 d .
S8 S 0.37038(4) -0.10775(14) 0.07842(4) 0.01387(19) Uani 1 1 d .
S9 S 0.06245(4) -0.58099(14) 0.28672(4) 0.0141(2) Uani 1 1 d .
S10 S 0.03419(4) -0.09304(14) 0.18205(4) 0.01367(19) Uani 1 1 d .

loop_
_atom_site_aniso_label
_atom_site_aniso_U_11
_atom_site_aniso_U_22
_atom_site_aniso_U_33
_atom_site_aniso_U_23
_atom_site_aniso_U_13
_atom_site_aniso_U_12
Ba1 0.01382(13) 0.01465(12) 0.01729(12) 0.00269(9) -0.00009(9) 0.00032(9)
Ba2 0.01769(14) 0.01287(11) 0.01293(11) 0.00103(8) -0.00270(9) 0.00103(9)
Ba3 0.01460(14) 0.02162(13) 0.01722(12) -0.00314(9) 0.00071(10) -0.00494(10)
Sn1 0.01168(15) 0.01161(13) 0.01065(12) -0.00159(9) -0.00173(10) 0.00129(10)
Sn2 0.0108(2) 0.01278(18) 0.00990(16) 0.000 -0.00044(14) 0.000
Sn3 0.01225(15) 0.00989(12) 0.01369(13) -0.00063(9) -0.00211(10) 0.00034(10)
Sn4 0.01346(15) 0.01240(13) 0.01545(13) -0.00172(10) -0.00507(10) 0.00152(10)
S1 0.0118(5) 0.0161(5) 0.0136(4) 0.0026(4) -0.0019(4) -0.0001(4)
S2 0.0190(6) 0.0112(5) 0.0143(5) 0.0012(3) 0.0026(4) 0.0022(4)
S3 0.0112(5) 0.0168(5) 0.0141(4) -0.0007(4) -0.0011(4) -0.0005(4)
S4 0.0142(5) 0.0177(5) 0.0171(5) 0.0011(4) -0.0023(4) 0.0044(4)
S5 0.0140(5) 0.0122(4) 0.0132(4) -0.0009(3) 0.0018(4) -0.0011(4)
S6 0.0206(6) 0.0104(4) 0.0157(5) -0.0002(4) 0.0007(4) 0.0002(4)
S7 0.0140(5) 0.0144(5) 0.0133(4) -0.0018(3) -0.0018(4) -0.0016(4)
S8 0.0147(5) 0.0157(5) 0.0112(4) -0.0008(3) -0.0021(4) -0.0050(4)
S9 0.0127(5) 0.0120(4) 0.0174(5) -0.0003(3) -0.0045(4) 0.0000(4)
S10 0.0149(5) 0.0152(5) 0.0109(4) -0.0015(3) 0.0014(4) -0.0002(4)

loop_
_atom_type_symbol
_atom_type_description
_atom_type_scat_dispersion_real
_atom_type_scat_dispersion_imag
_atom_type_scat_source
S S 0.1246 0.1234 'International Tables Vol C Tables 4.2.6.8 and 6.1.1.4'
Sn Sn -0.6537 1.4246 'International Tables Vol C Tables 4.2.6.8 and 6.1.1.4'
Ba Ba -0.3244 2.2819 'International Tables Vol C Tables 4.2.6.8 and 6.1.1.4'

loop_
_geom_angle_atom_site_label_1
_geom_angle_atom_site_label_2
_geom_angle_atom_site_label_3
_geom_angle
_geom_angle_site_symmetry_1
_geom_angle_site_symmetry_3
S7 Ba1 S3 74.46(3) . .
S7 Ba1 S6 114.74(3) . .
S3 Ba1 S6 73.72(3) . .
S7 Ba1 S2 149.93(3) . 7
S3 Ba1 S2 135.49(3) . 7
S6 Ba1 S2 79.01(3) . 7
S7 Ba1 S1 84.08(3) . .
S3 Ba1 S1 138.44(3) . .
S6 Ba1 S1 84.10(3) . .
S2 Ba1 S1 70.37(3) 7 .
S7 Ba1 S8 144.17(3) . .
S3 Ba1 S8 73.38(3) . .
S6 Ba1 S8 70.27(3) . .
S2 Ba1 S8 64.51(3) 7 .
S1 Ba1 S8 131.19(3) . .
S7 Ba1 S1 90.07(2) . 1_545
S3 Ba1 S1 69.31(3) . 1_545
S6 Ba1 S1 127.24(2) . 1_545
S2 Ba1 S1 102.64(3) 7 1_545
S1 Ba1 S1 147.01(3) . 1_545
S8 Ba1 S1 63.99(3) . 1_545
S7 Ba1 S2 70.31(4) . .
S3 Ba1 S2 127.14(3) . .
S6 Ba1 S2 157.91(2) . .
S2 Ba1 S2 87.45(4) 7 .
S1 Ba1 S2 74.88(2) . .
S8 Ba1 S2 119.28(3) . .
S1 Ba1 S2 72.59(2) 1_545 .
S7 Ba1 Sn3 108.85(3) . .
S3 Ba1 Sn3 35.553(19) . .
S6 Ba1 Sn3 66.83(3) . .
S2 Ba1 Sn3 101.13(3) 7 .
S1 Ba1 Sn3 150.891(19) . .
S8 Ba1 Sn3 37.83(2) . .
S1 Ba1 Sn3 61.09(2) 1_545 .
S2 Ba1 Sn3 133.67(2) . .
S7 Ba1 Sn1 80.66(3) . .
S3 Ba1 Sn1 100.81(3) . .
S6 Ba1 Sn1 160.491(19) . .
S2 Ba1 Sn1 93.33(3) 7 .
S1 Ba1 Sn1 110.42(3) . .
S8 Ba1 Sn1 90.22(3) . .
S1 Ba1 Sn1 36.670(17) 1_545 .
S2 Ba1 Sn1 36.117(19) . .
Sn3 Ba1 Sn1 97.60(2) . .
S7 Ba1 Ba2 45.61(2) . .
S3 Ba1 Ba2 44.52(2) . .
S6 Ba1 Ba2 116.44(3) . .
S2 Ba1 Ba2 153.641(18) 7 .
S1 Ba1 Ba2 129.54(2) . .
S8 Ba1 Ba2 99.22(3) . .
S1 Ba1 Ba2 51.04(2) 1_545 .
S2 Ba1 Ba2 82.96(3) . .
Sn3 Ba1 Ba2 69.32(2) . .
Sn1 Ba1 Ba2 64.89(2) . .
S7 Ba1 Ba1 110.32(2) . 7
S3 Ba1 Ba1 155.40(2) . 7
S6 Ba1 Ba1 121.74(2) . 7
S2 Ba1 Ba1 44.93(2) 7 7
S1 Ba1 Ba1 65.690(17) . 7
S8 Ba1 Ba1 93.13(2) . 7
S1 Ba1 Ba1 86.36(2) 1_545 7
S2 Ba1 Ba1 42.52(2) . 7
Sn3 Ba1 Ba1 128.218(10) . 7
Sn1 Ba1 Ba1 57.877(16) . 7
Ba2 Ba1 Ba1 121.301(14) . 7
S3 Ba2 S7 65.22(3) 4_545 1_545
S3 Ba2 S6 72.96(3) 4_545 4_545
S7 Ba2 S6 123.66(2) 1_545 4_545
S3 Ba2 S3 73.47(2) 4_545 .
S7 Ba2 S3 114.13(3) 1_545 .
S6 Ba2 S3 86.50(3) 4_545 .
S3 Ba2 S10 140.91(3) 4_545 .
S7 Ba2 S10 110.06(3) 1_545 .
S6 Ba2 S10 80.54(3) 4_545 .
S3 Ba2 S10 133.61(3) . .
S3 Ba2 S5 144.45(3) 4_545 .
S7 Ba2 S5 80.17(2) 1_545 .
S6 Ba2 S5 138.05(3) 4_545 .
S3 Ba2 S5 116.81(3) . .
S10 Ba2 S5 57.93(2) . .
S3 Ba2 S7 137.48(3) 4_545 .
S7 Ba2 S7 151.94(3) 1_545 .
S6 Ba2 S7 83.61(3) 4_545 .
S3 Ba2 S7 70.07(3) . .
S10 Ba2 S7 64.34(3) . .
S5 Ba2 S7 73.88(2) . .
S3 Ba2 S9 70.79(3) 4_545 .
S7 Ba2 S9 68.87(3) 1_545 .
S6 Ba2 S9 62.65(3) 4_545 .
S3 Ba2 S9 138.07(3) . .
S10 Ba2 S9 71.67(3) . .
S5 Ba2 S9 105.02(3) . .
S7 Ba2 S9 128.06(3) . .
S3 Ba2 S1 102.00(3) 4_545 1_545
S7 Ba2 S1 75.99(2) 1_545 1_545
S6 Ba2 S1 151.04(3) 4_545 1_545
S3 Ba2 S1 65.02(3) . 1_545
S10 Ba2 S1 114.73(3) . 1_545
S5 Ba2 S1 59.82(3) . 1_545
S7 Ba2 S1 81.82(2) . 1_545
S9 Ba2 S1 143.90(2) . 1_545
S3 Ba2 Sn4 174.508(19) 4_545 .
S7 Ba2 Sn4 119.08(3) 1_545 .
S6 Ba2 Sn4 105.67(3) 4_545 .
S3 Ba2 Sn4 101.22(2) . .
S10 Ba2 Sn4 42.503(17) . .
S5 Ba2 Sn4 39.150(19) . .
S7 Ba2 Sn4 37.291(18) . .
S9 Ba2 Sn4 113.54(3) . .
S1 Ba2 Sn4 76.55(3) 1_545 .
S3 Ba2 Ba1 114.77(3) 4_545 .
S7 Ba2 Ba1 121.73(2) 1_545 .
S6 Ba2 Ba1 109.09(2) 4_545 .
S3 Ba2 Ba1 42.98(2) . .
S10 Ba2 Ba1 100.68(3) . .
S5 Ba2 Ba1 76.10(3) . .
S7 Ba2 Ba1 41.41(2) . .
S9 Ba2 Ba1 169.116(17) . .
S1 Ba2 Ba1 46.059(19) 1_545 .
Sn4 Ba2 Ba1 60.38(2) . .
S3 Ba2 Ba1 67.30(3) 4_545 1_545
S7 Ba2 Ba1 39.46(2) 1_545 1_545
S6 Ba2 Ba1 140.021(18) 4_545 1_545
S3 Ba2 Ba1 78.45(3) . 1_545
S10 Ba2 Ba1 135.31(2) . 1_545
S5 Ba2 Ba1 81.10(2) . 1_545
S7 Ba2 Ba1 123.87(2) . 1_545
S9 Ba2 Ba1 106.52(3) . 1_545
S1 Ba2 Ba1 42.481(18) 1_545 1_545
Sn4 Ba2 Ba1 113.47(2) . 1_545
Ba1 Ba2 Ba1 84.36(2) . 1_545
S4 Ba3 S8 101.21(3) . 7
S4 Ba3 S10 128.12(3) . 5
S8 Ba3 S10 127.38(3) 7 5
S4 Ba3 S5 75.00(3) . 5
S8 Ba3 S5 134.10(3) 7 5
S10 Ba3 S5 59.03(3) 5 5
S4 Ba3 S6 142.30(3) . 7
S8 Ba3 S6 69.59(3) 7 7
S10 Ba3 S6 79.13(4) 5 7
S5 Ba3 S6 138.11(3) 5 7
S4 Ba3 S4 79.60(3) . 5_565
S8 Ba3 S4 65.53(3) 7 5_565
S10 Ba3 S4 102.80(3) 5 5_565
S5 Ba3 S4 68.87(2) 5 5_565
S6 Ba3 S4 123.72(3) 7 5_565
S4 Ba3 S4 77.23(3) . 5
S8 Ba3 S4 153.38(3) 7 5
S10 Ba3 S4 67.10(3) 5 5
S5 Ba3 S4 71.75(2) 5 5
S6 Ba3 S4 95.14(3) 7 5
S4 Ba3 S4 138.19(4) 5_565 5
S4 Ba3 S2 70.92(3) . .
S8 Ba3 S2 61.57(3) 7 .
S10 Ba3 S2 144.31(3) 5 .
S5 Ba3 S2 145.17(3) 5 .
S6 Ba3 S2 72.84(3) 7 .
S4 Ba3 S2 110.96(2) 5_565 .
S4 Ba3 S2 93.60(3) 5 .
S4 Ba3 Sn4 86.43(2) . 5
S8 Ba3 Sn4 168.318(19) 7 5
S10 Ba3 Sn4 42.84(2) 5 5
S5 Ba3 Sn4 39.25(2) 5 5
S6 Ba3 Sn4 109.55(3) 7 5
S4 Ba3 Sn4 107.81(3) 5_565 5
S4 Ba3 Sn4 36.843(18) 5 5
S2 Ba3 Sn4 129.87(2) . 5
S2 Sn1 S1 112.92(3) . 1_545
S2 Sn1 S8 118.01(3) . 7_545
S1 Sn1 S8 128.66(4) 1_545 7_545
S2 Sn1 S5 91.71(3) . .
S1 Sn1 S5 90.01(4) 1_545 .
S8 Sn1 S5 94.49(4) 7_545 .
S2 Sn1 S1 94.37(3) . 7
S1 Sn1 S1 83.47(4) 1_545 7
S8 Sn1 S1 86.64(4) 7_545 7
S5 Sn1 S1 172.43(3) . 7
S2 Sn1 Ba1 56.69(3) . .
S1 Sn1 Ba1 56.64(3) 1_545 .
S8 Sn1 Ba1 166.98(2) 7_545 .
S5 Sn1 Ba1 97.49(3) . .
S1 Sn1 Ba1 82.16(3) 7 .
S10 Sn2 S10 97.52(5) 3_545 4_545
S10 Sn2 S9 117.80(4) 3_545 3
S10 Sn2 S9 116.77(4) 4_545 3
S10 Sn2 S9 116.77(4) 3_545 4
S10 Sn2 S9 117.80(4) 4_545 4
S9 Sn2 S9 91.89(5) 3 4
S6 Sn3 S3 121.91(4) 1_545 .
S6 Sn3 S9 115.19(4) 1_545 4
S3 Sn3 S9 108.83(4) . 4
S6 Sn3 S8 109.38(4) 1_545 .
S3 Sn3 S8 105.26(4) . .
S9 Sn3 S8 91.50(4) 4 .
S6 Sn3 Ba1 136.28(3) 1_545 .
S3 Sn3 Ba1 51.82(3) . .
S9 Sn3 Ba1 105.86(3) 4 .
S8 Sn3 Ba1 53.45(3) . .
S4 Sn4 S7 136.94(4) . .
S4 Sn4 S5 110.42(4) . .
S7 Sn4 S5 112.21(3) . .
S4 Sn4 S10 94.11(4) . .
S7 Sn4 S10 89.39(4) . .
S5 Sn4 S10 77.48(3) . .
S4 Sn4 S2 98.36(4) . .
S7 Sn4 S2 92.12(4) . .
S5 Sn4 S2 83.45(3) . .
S10 Sn4 S2 159.94(3) . .
S4 Sn4 Ba3 61.28(3) . 5
S7 Sn4 Ba3 143.66(3) . 5
S5 Sn4 Ba3 58.19(3) . 5
S10 Sn4 Ba3 54.92(3) . 5
S2 Sn4 Ba3 118.83(3) . 5
S4 Sn4 Ba2 149.74(3) . .
S7 Sn4 Ba2 59.01(3) . .
S5 Sn4 Ba2 58.42(3) . .
S10 Sn4 Ba2 57.01(3) . .
S2 Sn4 Ba2 107.29(3) . .
Ba3 Sn4 Ba2 91.76(2) 5 .
Sn1 S1 Sn1 96.53(4) 1_565 7
Sn1 S1 Ba1 126.15(3) 1_565 .
Sn1 S1 Ba1 92.96(3) 7 .
Sn1 S1 Ba1 86.69(3) 1_565 1_565
Sn1 S1 Ba1 85.31(3) 7 1_565
Ba1 S1 Ba1 147.01(3) . 1_565
Sn1 S1 Ba2 99.40(4) 1_565 1_565
Sn1 S1 Ba2 159.55(3) 7 1_565
Ba1 S1 Ba2 87.96(2) . 1_565
Ba1 S1 Ba2 82.90(2) 1_565 1_565
Sn1 S2 Sn4 88.91(3) . .
Sn1 S2 Ba1 99.30(3) . 7
Sn4 S2 Ba1 171.76(4) . 7
Sn1 S2 Ba1 87.19(3) . .
Sn4 S2 Ba1 88.56(4) . .
Ba1 S2 Ba1 92.55(4) 7 .
Sn1 S2 Ba3 104.35(3) . .
Sn4 S2 Ba3 84.46(4) . .
Ba1 S2 Ba3 92.73(3) 7 .
Ba1 S2 Ba3 166.35(3) . .
Sn3 S3 Ba1 92.63(3) . .
Sn3 S3 Ba2 94.49(4) . 4
Ba1 S3 Ba2 102.93(4) . 4
Sn3 S3 Ba2 123.61(4) . .
Ba1 S3 Ba2 92.50(3) . .
Ba2 S3 Ba2 138.29(3) 4 .
Sn4 S4 Ba3 102.73(4) . .
Sn4 S4 Ba3 125.82(4) . 5_565
Ba3 S4 Ba3 100.40(3) . 5_565
Sn4 S4 Ba3 81.87(3) . 5
Ba3 S4 Ba3 102.77(3) . 5
Ba3 S4 Ba3 138.19(4) 5_565 5
Sn4 S5 Sn1 94.33(3) . .
Sn4 S5 Ba3 82.56(3) . 5
Sn1 S5 Ba3 139.11(4) . 5
Sn4 S5 Ba2 82.43(3) . .
Sn1 S5 Ba2 106.34(4) . .
Ba3 S5 Ba2 113.55(3) 5 .
Sn3 S6 Ba1 109.57(4) 1_565 .
Sn3 S6 Ba2 105.44(3) 1_565 4
Ba1 S6 Ba2 101.83(3) . 4
Sn3 S6 Ba3 110.33(3) 1_565 7
Ba1 S6 Ba3 98.27(4) . 7
Ba2 S6 Ba3 129.67(3) 4 7
Sn4 S7 Ba1 105.02(4) . .
Sn4 S7 Ba2 116.83(3) . 1_565
Ba1 S7 Ba2 99.17(3) . 1_565
Sn4 S7 Ba2 83.69(3) . .
Ba1 S7 Ba2 92.98(3) . .
Ba2 S7 Ba2 151.94(3) 1_565 .
Sn1 S8 Sn3 114.83(4) 7_545 .
Sn1 S8 Ba3 130.52(4) 7_545 7
Sn3 S8 Ba3 112.96(3) . 7
Sn1 S8 Ba1 92.94(4) 7_545 .
Sn3 S8 Ba1 88.72(3) . .
Ba3 S8 Ba1 100.21(4) 7 .
Sn2 S9 Sn3 107.34(4) 3_445 4_545
Sn2 S9 Ba2 124.36(4) 3_445 .
Sn3 S9 Ba2 85.25(4) 4_545 .
Sn2 S10 Sn4 110.44(4) 3_455 .
Sn2 S10 Ba3 122.03(4) 3_455 5
Sn4 S10 Ba3 82.24(3) . 5
Sn2 S10 Ba2 119.99(4) 3_455 .
Sn4 S10 Ba2 80.49(3) . .
Ba3 S10 Ba2 117.84(3) 5 .

loop_
_geom_bond_atom_site_label_1
_geom_bond_atom_site_label_2
_geom_bond_distance
_geom_bond_site_symmetry_2
Ba1 S7 3.0895(13) .
Ba1 S3 3.1826(13) .
Ba1 S6 3.1930(13) .
Ba1 S2 3.2394(13) 7
Ba1 S1 3.2432(14) .
Ba1 S8 3.2501(13) .
Ba1 S1 3.3844(14) 1_545
Ba1 S2 3.3851(13) .
Ba1 Sn3 4.0445(9) .
Ba1 Sn1 4.0455(9) .
Ba1 Ba2 4.6642(10) .
Ba1 Ba1 4.7885(17) 7
Ba2 S3 3.1970(12) 4_545
Ba2 S7 3.2130(14) 1_545
Ba2 S6 3.2356(14) 4_545
Ba2 S3 3.2736(14) .
Ba2 S10 3.2904(14) .
Ba2 S5 3.3251(14) .
Ba2 S7 3.3373(14) .
Ba2 S9 3.5220(12) .
Ba2 S1 3.6551(14) 1_545
Ba2 Sn4 3.8692(9) .
Ba2 Ba1 4.7992(10) 1_545
Ba3 S4 3.1527(15) .
Ba3 S8 3.1729(12) 7
Ba3 S10 3.1900(12) 5
Ba3 S5 3.3101(15) 5
Ba3 S6 3.3227(13) 7
Ba3 S4 3.3812(14) 5_565
Ba3 S4 3.4217(14) 5
Ba3 S2 3.5627(14) .
Ba3 Sn4 3.8623(10) 5
Sn1 S2 2.3874(12) .
Sn1 S1 2.4200(11) 1_545
Sn1 S8 2.4216(11) 7_545
Sn1 S5 2.5177(12) .
Sn1 S1 2.6967(12) 7
Sn2 S10 2.3689(11) 3_545
Sn2 S10 2.3689(11) 4_545
Sn2 S9 2.4341(11) 3
Sn2 S9 2.4341(11) 4
Sn3 S6 2.3269(12) 1_545
Sn3 S3 2.3542(12) .
Sn3 S9 2.4418(11) 4
Sn3 S8 2.4812(12) .
Sn4 S4 2.3394(12) .
Sn4 S7 2.3585(11) .
Sn4 S5 2.4643(12) .
Sn4 S10 2.6506(11) .
Sn4 S2 2.8115(12) .
Sn4 Ba3 3.8623(10) 5
S1 Sn1 2.4200(11) 1_565
S1 Sn1 2.6967(12) 7
S1 Ba1 3.3844(14) 1_565
S1 Ba2 3.6551(14) 1_565
S2 Ba1 3.2394(13) 7
S3 Ba2 3.1970(12) 4
S4 Ba3 3.3812(14) 5_565
S4 Ba3 3.4217(14) 5
S5 Ba3 3.3101(15) 5
S6 Sn3 2.3269(12) 1_565
S6 Ba2 3.2356(14) 4
S6 Ba3 3.3227(13) 7
S7 Ba2 3.2130(14) 1_565
S8 Sn1 2.4216(11) 7_545
S8 Ba3 3.1729(12) 7
S9 Sn2 2.4341(11) 3_445
S9 Sn3 2.4418(11) 4_545
S10 Sn2 2.3689(11) 3_455
S10 Ba3 3.1900(12) 5
